data_4126121
loop_
_publ_author_name
'Yang, Sha'
'Chai, Jinsong'
'Song, Yongbo'
'Fan, Jiqiang'
'Chen, Tao'
'Wang, Shuxin'
'Yu, Haizhu'
'Li, Xiaowu'
'Zhu, Manzhou'

_publ_section_title
;
 In Situ Two-Phase Ligand Exchange: A New Method for the Synthesis of
 Alloy Nanoclusters with Precise Atomic Structures.
;
_journal_issue 16
_journal_name_full 'Journal of the American Chemical Society'
_journal_page_first 5668
_journal_page_last 5671
_journal_paper_doi 10.1021/jacs.7b00668
_journal_volume 139
_journal_year 2017
_chemical_formula_sum 'C60 H135 Ag Au20 S15'
_chemical_formula_weight 5384.78
_chemical_name_systematic
; 
 ? 
;
_space_group_IT_number 13
_symmetry_cell_setting monoclinic
_symmetry_space_group_name_Hall '-P 2yc'
_symmetry_space_group_name_H-M 'P 1 2/c 1'
_atom_sites_solution_hydrogens geom
_atom_sites_solution_primary direct
_atom_sites_solution_secondary difmap
_audit_creation_method SHELXL-97
_cell_angle_alpha 90.00
_cell_angle_beta 99.579(2)
_cell_angle_gamma 90.00
_cell_formula_units_Z 4
_cell_length_a 26.2225(7)
_cell_length_b 14.9508(5)
_cell_length_c 29.2628(8)
_cell_measurement_reflns_used 6625
_cell_measurement_temperature 296(2)
_cell_measurement_theta_max 67.86
_cell_measurement_theta_min 2.96
_cell_volume 11312.4(6)
_computing_structure_refinement 'SHELXL-97 (Sheldrick, 2008)'
_computing_structure_solution 'SHELXS-97 (Sheldrick, 2008)'
_diffrn_ambient_temperature 296(2)
_diffrn_measured_fraction_theta_full 0.988
_diffrn_measured_fraction_theta_max 0.988
_diffrn_measurement_device_type 'Bruker Smart Apex CCD'
_diffrn_radiation_monochromator graphite
_diffrn_radiation_source 'fine-focus sealed tube'
_diffrn_radiation_type CuK\a
_diffrn_radiation_wavelength 1.54178
_diffrn_reflns_av_R_equivalents 0.1413
_diffrn_reflns_av_sigmaI/netI 0.1692
_diffrn_reflns_limit_h_max 30
_diffrn_reflns_limit_h_min -30
_diffrn_reflns_limit_k_max 14
_diffrn_reflns_limit_k_min -17
_diffrn_reflns_limit_l_max 34
_diffrn_reflns_limit_l_min -34
_diffrn_reflns_number 72549
_diffrn_reflns_theta_full 65.00
_diffrn_reflns_theta_max 65.00
_diffrn_reflns_theta_min 2.96
_exptl_absorpt_coefficient_mu 51.491
_exptl_absorpt_correction_T_max 0.0522
_exptl_absorpt_correction_T_min 0.0312
_exptl_absorpt_correction_type multi-scan
_exptl_crystal_colour black
_exptl_crystal_density_diffrn 3.162
_exptl_crystal_density_method 'not measured'
_exptl_crystal_description block
_exptl_crystal_F_000 9448
_exptl_crystal_size_max 0.22
_exptl_crystal_size_mid 0.16
_exptl_crystal_size_min 0.14
_platon_squeeze_details
;
;
_refine_diff_density_max 4.449
_refine_diff_density_min -4.134
_refine_diff_density_rms 0.490
_refine_ls_extinction_method none
_refine_ls_goodness_of_fit_ref 1.041
_refine_ls_hydrogen_treatment mixed
_refine_ls_matrix_type full
_refine_ls_number_parameters 910
_refine_ls_number_reflns 19031
_refine_ls_number_restraints 1
_refine_ls_restrained_S_all 1.091
_refine_ls_R_factor_all 0.1157
_refine_ls_R_factor_gt 0.0831
_refine_ls_shift/su_max 0.020
_refine_ls_shift/su_mean 0.003
_refine_ls_structure_factor_coef Fsqd
_refine_ls_weighting_details 'calc w=1/[\s^2^(Fo^2^)+(0.0940P)^2^+0.0000P] where P=(Fo^2^+2Fc^2^)/3'
_refine_ls_weighting_scheme calc
_refine_ls_wR_factor_gt 0.2223
_refine_ls_wR_factor_ref 0.2486
_reflns_number_gt 12512
_reflns_number_total 19031
_reflns_threshold_expression >2sigma(I)
_cod_data_source_file ja7b00668_si_002.cif
_cod_data_source_block cu_dm15483_0m
_cod_depositor_comments
;
The following automatic conversions were performed:

'_symmetry_cell_setting' value 'Monoclinic' changed to 'monoclinic'
according to
/home/data/users/saulius/crontab/automatic-downloads/current/ACS/lib/dictionaries/cif_core.dic
dictionary named 'cif_core.dic' version 2.4.2 from 2011-04-26.

Automatic conversion script
Id: cif_fix_values 4973 2017-02-22 13:04:09Z antanas 
;
_cod_original_sg_symbol_H-M P2/c
_cod_database_code 4126121

loop_
_symmetry_equiv_pos_as_xyz
'x, y, z'
'-x, y, -z+1/2'
'-x, -y, -z'
'x, -y, z-1/2'

loop_
_atom_site_label
_atom_site_type_symbol
_atom_site_fract_x
_atom_site_fract_y
_atom_site_fract_z
_atom_site_U_iso_or_equiv
_atom_site_adp_type
_atom_site_occupancy
_atom_site_symmetry_multiplicity
_atom_site_calc_flag
_atom_site_refinement_flags
Ag1 Ag 0.28074(8) 0.74097(13) 0.43953(7) 0.0537(5) Uani 1 1 d .
Au1 Au 0.26360(4) 0.74771(7) 0.53341(4) 0.0450(3) Uani 1 1 d .
Au2 Au 0.21495(4) 0.88322(7) 0.45846(4) 0.0478(3) Uani 1 1 d .
Au3 Au 0.14776(4) 0.76191(7) 0.48325(4) 0.0456(3) Uani 1 1 d .
Au4 Au 0.31406(4) 0.88597(8) 0.58263(4) 0.0556(3) Uani 1 1 d .
Au5 Au 0.20931(4) 0.89429(7) 0.55773(4) 0.0508(3) Uani 1 1 d .
Au6 Au 0.32229(4) 0.61528(8) 0.50572(4) 0.0550(3) Uani 1 1 d .
Au7 Au 0.31453(4) 0.60541(8) 0.60752(4) 0.0577(3) Uani 1 1 d .
Au8 Au 0.21915(4) 0.61482(7) 0.47707(4) 0.0517(3) Uani 1 1 d .
Au9 Au 0.33775(5) 0.89706(8) 0.48401(4) 0.0580(3) Uani 1 1 d .
Au10 Au 0.10230(5) 0.60286(7) 0.41559(4) 0.0577(3) Uani 1 1 d .
Au11 Au 0.18487(4) 0.62330(7) 0.57119(4) 0.0494(3) Uani 1 1 d .
Au12 Au 0.11495(4) 0.96571(7) 0.46993(4) 0.0540(3) Uani 1 1 d .
Au13 Au 0.25253(5) 0.77355(9) 0.62425(5) 0.0691(4) Uani 1 1 d .
Au14 Au 0.39305(5) 0.74119(9) 0.56473(5) 0.0679(4) Uani 1 1 d .
Au15 Au 0.17379(4) 0.75314(7) 0.39983(4) 0.0503(3) Uani 1 1 d .
Au16 Au 0.06430(5) 0.81657(8) 0.39855(4) 0.0573(3) Uani 1 1 d .
Au17 Au 0.27814(6) 0.71875(10) 0.34255(5) 0.0742(4) Uani 1 1 d .
Au18 Au 0.39591(5) 0.90388(12) 0.67920(5) 0.0818(4) Uani 1 1 d .
Au19 Au 0.32026(6) 0.78400(12) 0.72597(5) 0.0835(4) Uani 1 1 d .
Au20 Au 0.37750(6) 0.63862(11) 0.41696(5) 0.0829(4) Uani 1 1 d .
S1 S 0.1726(3) 0.5117(4) 0.4225(2) 0.0585(16) Uani 1 1 d .
S2 S 0.3868(3) 0.9786(6) 0.6102(3) 0.071(2) Uani 1 1 d .
S3 S 0.2357(3) 0.7470(5) 0.7009(3) 0.070(2) Uani 1 1 d .
S4 S 0.3946(3) 0.5448(6) 0.4808(3) 0.080(2) Uani 1 1 d .
S5 S 0.3664(4) 0.7337(7) 0.3541(3) 0.091(3) Uani 1 1 d .
S6 S 0.4071(4) 0.8234(8) 0.7478(3) 0.098(3) Uani 1 1 d .
S7 S 0.3869(3) 0.6873(6) 0.6370(3) 0.071(2) Uani 1 1 d .
S8 S 0.0261(3) 0.6816(5) 0.4087(2) 0.0593(17) Uani 1 1 d .
S9 S 0.4011(3) 0.7884(5) 0.4910(3) 0.070(2) Uani 1 1 d .
S10 S 0.0962(3) 0.9581(5) 0.3896(2) 0.0565(16) Uani 1 1 d .
S11 S 0.2730(3) 1.0034(4) 0.4737(2) 0.0546(16) Uani 1 1 d .
S12 S 0.1318(2) 0.9780(4) 0.5499(2) 0.0522(15) Uani 1 1 d .
S13 S 0.1901(3) 0.7065(5) 0.3258(2) 0.0658(19) Uani 1 1 d .
S14 S 0.1235(2) 0.7352(4) 0.5572(2) 0.0482(14) Uani 1 1 d .
S15 S 0.2461(3) 0.5100(5) 0.5840(2) 0.0581(16) Uani 1 1 d .
C53 C 0.0591(10) 0.6874(18) 0.5567(9) 0.055(6) Uani 1 1 d .
C55 C 0.0516(10) 0.5946(18) 0.5330(10) 0.063(7) Uani 1 1 d .
H55A H 0.0180 0.5717 0.5356 0.094 Uiso 1 1 calc R
H55B H 0.0777 0.5542 0.5480 0.094 Uiso 1 1 calc R
H55C H 0.0546 0.6002 0.5009 0.094 Uiso 1 1 calc R
C54 C 0.0217(11) 0.755(2) 0.5297(10) 0.068(8) Uani 1 1 d .
H54A H -0.0099 0.7566 0.5422 0.101 Uiso 1 1 calc R
H54B H 0.0144 0.7381 0.4976 0.101 Uiso 1 1 calc R
H54C H 0.0372 0.8136 0.5322 0.101 Uiso 1 1 calc R
C49 C 0.1675(14) 0.793(3) 0.2815(12) 0.084(10) Uani 1 1 d .
C56 C 0.0500(10) 0.6822(19) 0.6059(9) 0.060(7) Uani 1 1 d .
H56A H 0.0616 0.7365 0.6218 0.090 Uiso 1 1 calc R
H56B H 0.0688 0.6324 0.6211 0.090 Uiso 1 1 calc R
H56C H 0.0137 0.6742 0.6063 0.090 Uiso 1 1 calc R
C29 C -0.0163(13) 0.647(2) 0.3535(12) 0.082(9) Uani 1 1 d .
C25 C 0.4403(15) 0.606(3) 0.6519(15) 0.097(12) Uani 1 1 d .
C45 C 0.1434(11) 1.1000(19) 0.5617(10) 0.063(7) Uani 1 1 d .
C57 C 0.2351(15) 0.447(3) 0.6340(14) 0.091(11) Uani 1 1 d .
C48 C 0.0939(12) 1.150(2) 0.5412(11) 0.079(9) Uani 1 1 d .
H48A H 0.1019 1.1956 0.5202 0.118 Uiso 1 1 calc R
H48B H 0.0793 1.1778 0.5657 0.118 Uiso 1 1 calc R
H48C H 0.0694 1.1091 0.5247 0.118 Uiso 1 1 calc R
C42 C 0.2231(13) 1.110(2) 0.4043(12) 0.087(10) Uani 1 1 d .
H42A H 0.2188 1.1577 0.4254 0.130 Uiso 1 1 calc R
H42B H 0.1958 1.0673 0.4040 0.130 Uiso 1 1 calc R
H42C H 0.2218 1.1344 0.3737 0.130 Uiso 1 1 calc R
C32 C -0.0337(13) 0.551(2) 0.3606(12) 0.090(10) Uani 1 1 d .
H32A H -0.0569 0.5317 0.3335 0.135 Uiso 1 1 calc R
H32B H -0.0510 0.5489 0.3870 0.135 Uiso 1 1 calc R
H32C H -0.0040 0.5124 0.3657 0.135 Uiso 1 1 calc R
C40 C -0.0018(14) 1.015(2) 0.3957(13) 0.095(11) Uani 1 1 d .
H40A H -0.0319 1.0493 0.3835 0.143 Uiso 1 1 calc R
H40B H 0.0098 1.0314 0.4274 0.143 Uiso 1 1 calc R
H40C H -0.0103 0.9524 0.3940 0.143 Uiso 1 1 calc R
C50 C 0.1118(13) 0.795(3) 0.2745(12) 0.087(10) Uani 1 1 d .
H50A H 0.1004 0.8007 0.3039 0.130 Uiso 1 1 calc R
H50B H 0.0985 0.7398 0.2600 0.130 Uiso 1 1 calc R
H50C H 0.0994 0.8441 0.2549 0.130 Uiso 1 1 calc R
C44 C 0.2861(13) 1.005(2) 0.3789(11) 0.083(10) Uani 1 1 d .
H44A H 0.2794 1.0388 0.3505 0.124 Uiso 1 1 calc R
H44B H 0.2641 0.9536 0.3764 0.124 Uiso 1 1 calc R
H44C H 0.3216 0.9866 0.3845 0.124 Uiso 1 1 calc R
C37 C 0.0401(15) 1.033(3) 0.3681(14) 0.095(11) Uani 1 1 d .
C9 C 0.1966(14) 0.843(2) 0.7151(12) 0.084(10) Uani 1 1 d .
C3 C 0.1220(13) 0.421(2) 0.4907(13) 0.091(11) Uani 1 1 d .
H3A H 0.0873 0.4384 0.4779 0.137 Uiso 1 1 calc R
H3B H 0.1384 0.4679 0.5102 0.137 Uiso 1 1 calc R
H3C H 0.1211 0.3674 0.5087 0.137 Uiso 1 1 calc R
C30 C 0.0096(14) 0.648(3) 0.3137(12) 0.097(12) Uani 1 1 d .
H30A H 0.0416 0.6154 0.3207 0.146 Uiso 1 1 calc R
H30B H 0.0166 0.7085 0.3061 0.146 Uiso 1 1 calc R
H30C H -0.0121 0.6202 0.2879 0.146 Uiso 1 1 calc R
C51 C 0.1902(14) 0.764(3) 0.2392(12) 0.092(11) Uani 1 1 d .
H51A H 0.1758 0.7069 0.2284 0.138 Uiso 1 1 calc R
H51B H 0.2271 0.7582 0.2474 0.138 Uiso 1 1 calc R
H51C H 0.1822 0.8074 0.2150 0.138 Uiso 1 1 calc R
C36 C 0.4794(16) 0.895(3) 0.5310(14) 0.109(13) Uani 1 1 d .
H36A H 0.4788 0.8608 0.5586 0.164 Uiso 1 1 calc RD
H36B H 0.4559 0.9447 0.5302 0.164 Uiso 1 1 calc R
H36C H 0.5137 0.9174 0.5308 0.164 Uiso 1 1 calc R
C41 C 0.2751(13) 1.065(2) 0.4197(12) 0.080(9) Uani 1 1 d .
C46 C 0.1874(12) 1.131(2) 0.5401(11) 0.075(9) Uani 1 1 d .
H46A H 0.1781 1.1279 0.5070 0.113 Uiso 1 1 calc R
H46B H 0.2168 1.0926 0.5499 0.113 Uiso 1 1 calc R
H46C H 0.1960 1.1910 0.5494 0.113 Uiso 1 1 calc R
C31 C -0.0648(12) 0.709(2) 0.3500(11) 0.081(9) Uani 1 1 d .
H31A H -0.0551 0.7691 0.3443 0.122 Uiso 1 1 calc R
H31B H -0.0783 0.7062 0.3785 0.122 Uiso 1 1 calc R
H31C H -0.0908 0.6890 0.3249 0.122 Uiso 1 1 calc R
C28 C 0.4902(14) 0.667(3) 0.6675(15) 0.113(14) Uani 1 1 d .
H28A H 0.5150 0.6344 0.6889 0.170 Uiso 1 1 calc R
H28B H 0.4804 0.7204 0.6822 0.170 Uiso 1 1 calc R
H28C H 0.5051 0.6831 0.6408 0.170 Uiso 1 1 calc R
C1 C 0.1525(15) 0.403(3) 0.4512(14) 0.093(11) Uani 1 1 d .
C47 C 0.1554(12) 1.1062(19) 0.6154(10) 0.066(8) Uani 1 1 d .
H47A H 0.1593 1.1678 0.6245 0.099 Uiso 1 1 calc R
H47B H 0.1869 1.0745 0.6266 0.099 Uiso 1 1 calc R
H47C H 0.1275 1.0800 0.6282 0.099 Uiso 1 1 calc R
C4 C 0.1225(15) 0.349(3) 0.4098(14) 0.107(13) Uani 1 1 d .
H4A H 0.1304 0.2866 0.4143 0.161 Uiso 1 1 calc R
H4B H 0.1327 0.3689 0.3815 0.161 Uiso 1 1 calc R
H4C H 0.0860 0.3581 0.4082 0.161 Uiso 1 1 calc R
C2 C 0.2054(14) 0.354(3) 0.4664(14) 0.101(12) Uani 1 1 d .
H2A H 0.2314 0.3965 0.4790 0.152 Uiso 1 1 calc R
H2B H 0.2156 0.3252 0.4400 0.152 Uiso 1 1 calc R
H2C H 0.2017 0.3098 0.4895 0.152 Uiso 1 1 calc R
C39 C 0.0262(14) 1.016(3) 0.3166(13) 0.098(12) Uani 1 1 d .
H39A H -0.0039 0.9785 0.3107 0.147 Uiso 1 1 calc R
H39B H 0.0546 0.9865 0.3059 0.147 Uiso 1 1 calc R
H39C H 0.0192 1.0717 0.3006 0.147 Uiso 1 1 calc R
C12 C 0.2188(14) 0.930(3) 0.7028(13) 0.094(11) Uani 1 1 d .
H12A H 0.2067 0.9772 0.7205 0.140 Uiso 1 1 calc R
H12B H 0.2081 0.9415 0.6703 0.140 Uiso 1 1 calc R
H12C H 0.2559 0.9271 0.7096 0.140 Uiso 1 1 calc R
C35 C 0.4599(15) 0.886(3) 0.4424(14) 0.109(13) Uani 1 1 d .
H35A H 0.4924 0.9141 0.4405 0.164 Uiso 1 1 calc R
H35B H 0.4331 0.9305 0.4396 0.164 Uiso 1 1 calc R
H35C H 0.4519 0.8430 0.4179 0.164 Uiso 1 1 calc R
C14 C 0.3735(17) 0.377(3) 0.5023(16) 0.124(16) Uani 1 1 d .
H14A H 0.3749 0.3149 0.4953 0.187 Uiso 1 1 calc R
H14B H 0.3419 0.3903 0.5135 0.187 Uiso 1 1 calc R
H14C H 0.4024 0.3930 0.5256 0.187 Uiso 1 1 calc R
C59 C 0.1853(14) 0.394(3) 0.6219(14) 0.101(12) Uani 1 1 d .
H59A H 0.1746 0.3732 0.6498 0.151 Uiso 1 1 calc R
H59B H 0.1908 0.3440 0.6028 0.151 Uiso 1 1 calc R
H59C H 0.1589 0.4321 0.6054 0.151 Uiso 1 1 calc R
C15 C 0.4164(16) 0.398(3) 0.4335(16) 0.118(15) Uani 1 1 d .
H15A H 0.4497 0.4170 0.4494 0.177 Uiso 1 1 calc R
H15B H 0.4108 0.4216 0.4025 0.177 Uiso 1 1 calc R
H15C H 0.4151 0.3340 0.4324 0.177 Uiso 1 1 calc R
C52 C 0.1926(14) 0.882(2) 0.2989(12) 0.090(11) Uani 1 1 d .
H52A H 0.1698 0.9302 0.2880 0.135 Uiso 1 1 calc R
H52B H 0.2246 0.8890 0.2873 0.135 Uiso 1 1 calc R
H52C H 0.1993 0.8819 0.3321 0.135 Uiso 1 1 calc R
C7 C 0.4112(15) 1.139(3) 0.6508(15) 0.109(13) Uani 1 1 d .
H7A H 0.4419 1.1299 0.6376 0.163 Uiso 1 1 calc R
H7B H 0.4160 1.1147 0.6815 0.163 Uiso 1 1 calc R
H7C H 0.4043 1.2022 0.6521 0.163 Uiso 1 1 calc R
C38 C 0.0615(15) 1.126(3) 0.3746(15) 0.106(13) Uani 1 1 d .
H38A H 0.0412 1.1653 0.3530 0.159 Uiso 1 1 calc R
H38B H 0.0966 1.1258 0.3693 0.159 Uiso 1 1 calc R
H38C H 0.0604 1.1453 0.4056 0.159 Uiso 1 1 calc R
C8 C 0.3189(15) 1.091(3) 0.6465(14) 0.107(13) Uani 1 1 d .
H8A H 0.3293 1.0682 0.6774 0.160 Uiso 1 1 calc R
H8B H 0.2929 1.0523 0.6299 0.160 Uiso 1 1 calc R
H8C H 0.3051 1.1500 0.6479 0.160 Uiso 1 1 calc R
C13 C 0.3756(18) 0.432(3) 0.4586(17) 0.111(13) Uani 1 1 d .
C26 C 0.4259(15) 0.560(3) 0.6954(13) 0.106(13) Uani 1 1 d .
H26A H 0.3923 0.5329 0.6876 0.160 Uiso 1 1 calc R
H26B H 0.4255 0.6031 0.7195 0.160 Uiso 1 1 calc R
H26C H 0.4510 0.5143 0.7058 0.160 Uiso 1 1 calc R
C58 C 0.2819(15) 0.383(3) 0.6462(15) 0.110(13) Uani 1 1 d .
H58A H 0.3096 0.4137 0.6654 0.164 Uiso 1 1 calc R
H58B H 0.2932 0.3637 0.6182 0.164 Uiso 1 1 calc R
H58C H 0.2719 0.3317 0.6624 0.164 Uiso 1 1 calc R
C33 C 0.4635(17) 0.838(3) 0.4898(17) 0.110(13) Uani 1 1 d .
C5 C 0.3663(16) 1.094(3) 0.6213(15) 0.101(12) Uani 1 1 d .
C10 C 0.1991(13) 0.845(3) 0.7685(12) 0.090(10) Uani 1 1 d .
H10A H 0.2131 0.7900 0.7816 0.134 Uiso 1 1 calc R
H10B H 0.1650 0.8538 0.7755 0.134 Uiso 1 1 calc R
H10C H 0.2209 0.8940 0.7813 0.134 Uiso 1 1 calc R
C43 C 0.3193(14) 1.132(2) 0.4318(12) 0.092(11) Uani 1 1 d .
H43A H 0.3465 1.1053 0.4536 0.138 Uiso 1 1 calc R
H43B H 0.3068 1.1844 0.4452 0.138 Uiso 1 1 calc R
H43C H 0.3324 1.1480 0.4042 0.138 Uiso 1 1 calc R
C27 C 0.4404(15) 0.537(3) 0.6159(14) 0.105(13) Uani 1 1 d .
H27A H 0.4700 0.4991 0.6242 0.158 Uiso 1 1 calc R
H27B H 0.4420 0.5654 0.5867 0.158 Uiso 1 1 calc R
H27C H 0.4094 0.5023 0.6134 0.158 Uiso 1 1 calc R
C6 C 0.3508(16) 1.135(3) 0.5735(14) 0.111(13) Uani 1 1 d .
H6A H 0.3200 1.1699 0.5729 0.167 Uiso 1 1 calc R
H6B H 0.3445 1.0884 0.5507 0.167 Uiso 1 1 calc R
H6C H 0.3782 1.1728 0.5668 0.167 Uiso 1 1 calc R
C34 C 0.4982(17) 0.763(3) 0.4854(17) 0.128(16) Uani 1 1 d .
H34A H 0.5203 0.7525 0.5145 0.192 Uiso 1 1 calc RD
H34B H 0.5189 0.7760 0.4621 0.192 Uiso 1 1 calc R
H34C H 0.4781 0.7098 0.4766 0.192 Uiso 1 1 calc R
C11 C 0.1419(13) 0.830(3) 0.6909(13) 0.098(12) Uani 1 1 d .
H11A H 0.1306 0.8832 0.6734 0.147 Uiso 1 1 calc R
H11B H 0.1198 0.8202 0.7135 0.147 Uiso 1 1 calc R
H11C H 0.1401 0.7800 0.6704 0.147 Uiso 1 1 calc R
C17 C 0.392(3) 0.673(5) 0.303(2) 0.17(2) Uani 1 1 d .
C60 C 0.2385(16) 0.497(3) 0.6768(14) 0.113(14) Uani 1 1 d .
H60A H 0.2343 0.4571 0.7017 0.170 Uiso 1 1 calc R
H60B H 0.2117 0.5414 0.6735 0.170 Uiso 1 1 calc R
H60C H 0.2716 0.5256 0.6836 0.170 Uiso 1 1 calc R
C16 C 0.3233(17) 0.433(3) 0.4257(15) 0.118(14) Uani 1 1 d .
H16A H 0.3135 0.3725 0.4169 0.178 Uiso 1 1 calc R
H16B H 0.3264 0.4669 0.3986 0.178 Uiso 1 1 calc R
H16C H 0.2975 0.4592 0.4412 0.178 Uiso 1 1 calc R
C18 C 0.375(2) 0.729(4) 0.259(2) 0.18(2) Uani 1 1 d .
H18A H 0.3455 0.7652 0.2633 0.268 Uiso 1 1 calc R
H18B H 0.3656 0.6909 0.2330 0.268 Uiso 1 1 calc R
H18C H 0.4028 0.7676 0.2544 0.268 Uiso 1 1 calc R
C19 C 0.363(2) 0.576(4) 0.297(2) 0.18(2) Uani 1 1 d .
H19A H 0.3283 0.5813 0.3026 0.267 Uiso 1 1 calc R
H19B H 0.3817 0.5337 0.3179 0.267 Uiso 1 1 calc R
H19C H 0.3622 0.5548 0.2654 0.267 Uiso 1 1 calc R
C23 C 0.4053(19) 0.851(4) 0.8377(17) 0.143(18) Uani 1 1 d .
H23A H 0.4142 0.8855 0.8655 0.214 Uiso 1 1 calc R
H23B H 0.4283 0.8004 0.8389 0.214 Uiso 1 1 calc R
H23C H 0.3704 0.8298 0.8353 0.214 Uiso 1 1 calc R
C21 C 0.410(2) 0.909(4) 0.7955(19) 0.135(17) Uani 1 1 d .
C24 C 0.3676(18) 0.975(3) 0.7848(17) 0.132(17) Uani 1 1 d .
H24A H 0.3720 1.0215 0.8080 0.199 Uiso 1 1 calc R
H24B H 0.3350 0.9461 0.7847 0.199 Uiso 1 1 calc R
H24C H 0.3682 1.0016 0.7549 0.199 Uiso 1 1 calc R
C22 C 0.4652(18) 0.932(4) 0.8044(17) 0.147(19) Uani 1 1 d .
H22A H 0.4712 0.9815 0.7849 0.220 Uiso 1 1 calc R
H22B H 0.4854 0.8818 0.7978 0.220 Uiso 1 1 calc R
H22C H 0.4750 0.9491 0.8363 0.220 Uiso 1 1 calc R
C20 C 0.456(2) 0.673(5) 0.319(2) 0.19(3) Uani 1 1 d .
H20A H 0.4720 0.6828 0.2926 0.281 Uiso 1 1 calc R
H20B H 0.4665 0.6164 0.3330 0.281 Uiso 1 1 calc R
H20C H 0.4651 0.7199 0.3413 0.281 Uiso 1 1 calc R

loop_
_atom_site_aniso_label
_atom_site_aniso_U_11
_atom_site_aniso_U_22
_atom_site_aniso_U_33
_atom_site_aniso_U_23
_atom_site_aniso_U_13
_atom_site_aniso_U_12
Ag1 0.0613(11) 0.0478(11) 0.0539(11) 0.0031(8) 0.0152(9) 0.0023(9)
Au1 0.0496(6) 0.0376(6) 0.0483(6) -0.0015(4) 0.0102(5) 0.0009(4)
Au2 0.0571(6) 0.0357(6) 0.0521(6) 0.0012(4) 0.0131(5) -0.0014(5)
Au3 0.0509(6) 0.0368(5) 0.0495(6) 0.0045(4) 0.0095(5) -0.0003(4)
Au4 0.0539(6) 0.0547(7) 0.0571(7) -0.0017(5) 0.0060(5) -0.0088(5)
Au5 0.0580(6) 0.0411(6) 0.0530(6) 0.0003(5) 0.0080(5) 0.0041(5)
Au6 0.0548(6) 0.0463(6) 0.0652(7) 0.0046(5) 0.0141(5) 0.0076(5)
Au7 0.0518(6) 0.0548(7) 0.0658(7) 0.0092(5) 0.0083(5) 0.0044(5)
Au8 0.0577(6) 0.0389(6) 0.0584(7) -0.0001(5) 0.0097(5) -0.0016(5)
Au9 0.0609(7) 0.0512(7) 0.0635(7) 0.0017(5) 0.0153(6) -0.0055(5)
Au10 0.0682(7) 0.0413(6) 0.0602(7) 0.0039(5) 0.0007(6) -0.0040(5)
Au11 0.0495(6) 0.0443(6) 0.0539(6) 0.0064(5) 0.0073(5) -0.0005(5)
Au12 0.0593(7) 0.0427(6) 0.0588(6) -0.0044(5) 0.0057(5) 0.0052(5)
Au13 0.0772(9) 0.0683(8) 0.0619(7) 0.0033(6) 0.0115(6) 0.0035(7)
Au14 0.0593(7) 0.0573(8) 0.0849(9) 0.0064(6) 0.0057(6) -0.0029(6)
Au15 0.0615(7) 0.0433(6) 0.0461(6) 0.0001(4) 0.0089(5) -0.0008(5)
Au16 0.0670(7) 0.0435(6) 0.0585(7) -0.0030(5) 0.0019(6) 0.0048(5)
Au17 0.0961(10) 0.0737(9) 0.0557(7) -0.0006(6) 0.0214(7) 0.0068(8)
Au18 0.0581(8) 0.1170(13) 0.0696(8) -0.0131(8) 0.0085(6) 0.0006(8)
Au19 0.0833(10) 0.1032(12) 0.0635(8) 0.0083(8) 0.0107(7) 0.0183(9)
Au20 0.0839(10) 0.0864(10) 0.0834(10) 0.0059(8) 0.0283(8) 0.0129(8)
S1 0.069(4) 0.040(4) 0.065(4) -0.007(3) 0.007(3) -0.006(3)
S2 0.061(4) 0.086(6) 0.068(4) -0.016(4) 0.013(4) -0.015(4)
S3 0.100(6) 0.059(5) 0.052(4) 0.001(3) 0.016(4) -0.008(4)
S4 0.077(5) 0.073(5) 0.094(6) 0.009(4) 0.028(5) 0.027(4)
S5 0.091(6) 0.102(7) 0.085(6) 0.014(5) 0.031(5) 0.006(5)
S6 0.080(6) 0.137(9) 0.077(6) 0.006(6) 0.010(5) 0.013(6)
S7 0.061(4) 0.076(5) 0.073(5) 0.004(4) 0.002(4) 0.000(4)
S8 0.072(4) 0.053(4) 0.050(4) -0.002(3) 0.001(3) -0.003(3)
S9 0.063(4) 0.062(5) 0.088(5) 0.003(4) 0.022(4) -0.007(4)
S10 0.063(4) 0.048(4) 0.057(4) -0.001(3) 0.006(3) 0.007(3)
S11 0.064(4) 0.048(4) 0.056(4) -0.005(3) 0.022(3) -0.009(3)
S12 0.056(4) 0.046(4) 0.055(4) 0.000(3) 0.013(3) 0.002(3)
S13 0.093(5) 0.056(4) 0.053(4) -0.010(3) 0.022(4) -0.009(4)
S14 0.047(3) 0.045(3) 0.054(3) 0.002(3) 0.014(3) -0.001(3)
S15 0.056(4) 0.051(4) 0.067(4) 0.009(3) 0.009(3) 0.006(3)
C53 0.048(14) 0.054(16) 0.065(17) -0.002(13) 0.014(13) 0.003(12)
C55 0.061(17) 0.061(18) 0.070(18) -0.004(15) 0.020(14) -0.007(14)
C54 0.066(18) 0.07(2) 0.066(18) 0.003(15) 0.009(15) 0.011(15)
C49 0.09(2) 0.09(3) 0.08(2) -0.003(19) 0.020(19) 0.00(2)
C56 0.060(16) 0.061(18) 0.061(17) 0.004(14) 0.014(14) -0.012(14)
C29 0.08(2) 0.09(2) 0.08(2) 0.000(19) 0.009(18) -0.004(19)
C25 0.09(3) 0.10(3) 0.10(3) 0.01(2) 0.02(2) 0.01(2)
C45 0.073(19) 0.054(17) 0.061(17) 0.004(13) 0.006(15) 0.000(15)
C57 0.09(3) 0.09(3) 0.09(3) 0.01(2) 0.01(2) 0.00(2)
C48 0.08(2) 0.07(2) 0.08(2) 0.010(17) 0.009(18) 0.013(18)
C42 0.09(2) 0.09(3) 0.08(2) 0.006(19) 0.02(2) 0.00(2)
C32 0.09(3) 0.08(3) 0.09(2) 0.01(2) 0.01(2) 0.00(2)
C40 0.10(3) 0.08(3) 0.11(3) 0.01(2) 0.02(2) 0.01(2)
C50 0.09(3) 0.10(3) 0.07(2) -0.005(19) 0.015(19) 0.01(2)
C44 0.09(2) 0.08(2) 0.08(2) 0.000(19) 0.027(19) -0.009(19)
C37 0.10(3) 0.09(3) 0.10(3) 0.00(2) 0.01(2) 0.00(2)
C9 0.09(2) 0.09(3) 0.08(2) -0.005(19) 0.016(19) 0.01(2)
C3 0.09(2) 0.08(2) 0.11(3) 0.00(2) 0.01(2) -0.01(2)
C30 0.09(3) 0.12(3) 0.08(2) -0.01(2) 0.02(2) -0.01(2)
C51 0.09(3) 0.10(3) 0.08(2) -0.01(2) 0.02(2) 0.00(2)
C36 0.11(3) 0.11(3) 0.10(3) 0.00(3) 0.01(3) -0.02(3)
C41 0.08(2) 0.08(2) 0.08(2) 0.004(18) 0.023(19) -0.009(19)
C46 0.08(2) 0.07(2) 0.07(2) 0.003(16) 0.018(17) -0.003(17)
C31 0.08(2) 0.08(2) 0.07(2) 0.001(18) -0.008(17) -0.001(19)
C28 0.09(3) 0.13(4) 0.12(3) 0.01(3) 0.02(3) 0.00(3)
C1 0.09(3) 0.08(3) 0.10(3) 0.00(2) 0.01(2) 0.00(2)
C47 0.08(2) 0.053(17) 0.063(18) -0.001(14) 0.012(15) 0.014(15)
C4 0.12(3) 0.09(3) 0.11(3) -0.01(2) 0.01(3) -0.02(3)
C2 0.10(3) 0.08(3) 0.12(3) 0.00(2) 0.02(2) 0.00(2)
C39 0.10(3) 0.09(3) 0.09(3) 0.00(2) 0.01(2) 0.02(2)
C12 0.10(3) 0.09(3) 0.09(3) 0.00(2) 0.02(2) 0.00(2)
C35 0.10(3) 0.12(3) 0.11(3) 0.00(3) 0.03(3) -0.01(3)
C14 0.14(4) 0.12(4) 0.12(4) 0.00(3) 0.03(3) 0.01(3)
C59 0.11(3) 0.09(3) 0.10(3) 0.01(2) 0.01(2) -0.01(2)
C15 0.12(3) 0.11(4) 0.13(4) -0.01(3) 0.03(3) 0.02(3)
C52 0.11(3) 0.09(3) 0.08(2) 0.001(19) 0.02(2) -0.01(2)
C7 0.12(3) 0.10(3) 0.11(3) 0.00(3) 0.01(3) -0.01(3)
C38 0.11(3) 0.10(3) 0.11(3) 0.02(2) 0.00(2) 0.00(2)
C8 0.11(3) 0.11(3) 0.11(3) 0.00(2) 0.01(2) 0.00(3)
C13 0.11(3) 0.10(3) 0.12(4) -0.01(3) 0.03(3) 0.01(3)
C26 0.11(3) 0.11(3) 0.10(3) 0.01(3) 0.02(2) 0.01(3)
C58 0.11(3) 0.10(3) 0.11(3) 0.02(2) 0.01(3) 0.00(3)
C33 0.11(3) 0.10(3) 0.12(3) 0.00(3) 0.01(3) 0.00(3)
C5 0.10(3) 0.10(3) 0.10(3) -0.01(2) 0.01(2) 0.00(2)
C10 0.09(3) 0.10(3) 0.08(2) -0.01(2) 0.02(2) 0.01(2)
C43 0.12(3) 0.07(2) 0.09(3) 0.012(19) 0.03(2) -0.02(2)
C27 0.10(3) 0.11(3) 0.10(3) 0.01(3) 0.01(2) 0.02(3)
C6 0.12(3) 0.11(3) 0.10(3) 0.00(3) 0.01(3) 0.00(3)
C34 0.11(3) 0.12(4) 0.14(4) 0.00(3) 0.02(3) 0.00(3)
C11 0.09(3) 0.11(3) 0.09(3) -0.03(2) 0.02(2) 0.01(2)
C17 0.18(7) 0.18(7) 0.16(6) 0.00(5) 0.04(5) 0.01(6)
C60 0.13(4) 0.10(3) 0.10(3) 0.00(3) 0.01(3) -0.01(3)
C16 0.12(4) 0.11(3) 0.13(4) -0.01(3) 0.02(3) 0.01(3)
C18 0.19(6) 0.19(7) 0.16(6) 0.01(5) 0.03(5) 0.00(5)
C19 0.20(6) 0.18(6) 0.16(6) 0.00(5) 0.03(5) 0.02(5)
C23 0.15(5) 0.15(5) 0.13(4) 0.00(4) 0.02(4) 0.00(4)
C21 0.13(4) 0.15(5) 0.13(4) 0.00(4) 0.02(3) 0.00(4)
C24 0.13(4) 0.14(4) 0.13(4) -0.01(3) 0.02(3) 0.00(4)
C22 0.13(4) 0.17(5) 0.14(4) -0.01(4) 0.02(4) -0.01(4)
C20 0.18(6) 0.20(7) 0.18(6) 0.00(5) 0.03(5) 0.00(5)

loop_
_atom_type_symbol
_atom_type_description
_atom_type_scat_dispersion_real
_atom_type_scat_dispersion_imag
_atom_type_scat_source
Au Au -4.4197 7.2980 'International Tables Vol C Tables 4.2.6.8 and 6.1.1.4'
S S 0.3331 0.5567 'International Tables Vol C Tables 4.2.6.8 and 6.1.1.4'
Ag Ag 0.1306 4.2820 'International Tables Vol C Tables 4.2.6.8 and 6.1.1.4'
C C 0.0181 0.0091 'International Tables Vol C Tables 4.2.6.8 and 6.1.1.4'
H H 0.0000 0.0000 'International Tables Vol C Tables 4.2.6.8 and 6.1.1.4'

loop_
_geom_angle_atom_site_label_1
_geom_angle_atom_site_label_2
_geom_angle_atom_site_label_3
_geom_angle
Au6 Ag1 Au8 57.43(5)
Au6 Ag1 Au17 123.77(8)
Au8 Ag1 Au17 112.94(8)
Au6 Ag1 Au2 123.18(7)
Au8 Ag1 Au2 91.08(6)
Au17 Ag1 Au2 111.47(7)
Au6 Ag1 Au15 124.70(7)
Au8 Ag1 Au15 67.31(5)
Au17 Ag1 Au15 75.11(6)
Au2 Ag1 Au15 56.40(5)
Au6 Ag1 Au1 57.43(5)
Au8 Ag1 Au1 57.16(5)
Au17 Ag1 Au1 168.73(9)
Au2 Ag1 Au1 65.78(5)
Au15 Ag1 Au1 95.04(6)
Au6 Ag1 Au9 96.65(7)
Au8 Ag1 Au9 129.56(8)
Au17 Ag1 Au9 117.25(7)
Au2 Ag1 Au9 66.63(5)
Au15 Ag1 Au9 121.29(7)
Au1 Ag1 Au9 72.40(5)
Au6 Ag1 Au20 65.14(5)
Au8 Ag1 Au20 106.99(7)
Au17 Ag1 Au20 67.54(6)
Au2 Ag1 Au20 160.92(8)
Au15 Ag1 Au20 136.18(8)
Au1 Ag1 Au20 118.90(7)
Au9 Ag1 Au20 96.36(7)
Au6 Au1 Au8 59.50(4)
Au6 Au1 Au4 117.43(5)
Au8 Au1 Au4 173.85(5)
Au6 Au1 Au13 123.22(5)
Au8 Au1 Au13 125.86(5)
Au4 Au1 Au13 60.24(4)
Au6 Au1 Au5 174.54(5)
Au8 Au1 Au5 123.19(5)
Au4 Au1 Au5 59.37(4)
Au13 Au1 Au5 59.93(4)
Au6 Au1 Ag1 59.97(5)
Au8 Au1 Ag1 60.74(5)
Au4 Au1 Ag1 113.18(6)
Au13 Au1 Ag1 173.29(6)
Au5 Au1 Ag1 116.39(6)
Au6 Au1 Au2 116.92(5)
Au8 Au1 Au2 87.94(4)
Au4 Au1 Au2 89.12(4)
Au13 Au1 Au2 119.67(5)
Au5 Au1 Au2 59.74(3)
Ag1 Au1 Au2 56.98(5)
Au6 Au1 Au11 96.47(4)
Au8 Au1 Au11 62.36(4)
Au4 Au1 Au11 123.79(5)
Au13 Au1 Au11 63.76(4)
Au5 Au1 Au11 88.96(4)
Ag1 Au1 Au11 122.65(6)
Au2 Au1 Au11 114.98(4)
Au6 Au1 Au3 117.42(5)
Au8 Au1 Au3 58.95(4)
Au4 Au1 Au3 122.61(5)
Au13 Au1 Au3 101.08(5)
Au5 Au1 Au3 64.52(4)
Ag1 Au1 Au3 81.28(5)
Au2 Au1 Au3 51.36(3)
Au11 Au1 Au3 63.98(3)
Au6 Au1 Au7 61.26(4)
Au8 Au1 Au7 90.79(4)
Au4 Au1 Au7 92.02(4)
Au13 Au1 Au7 62.16(4)
Au5 Au1 Au7 122.09(5)
Ag1 Au1 Au7 121.21(5)
Au2 Au1 Au7 178.17(4)
Au11 Au1 Au7 65.49(3)
Au3 Au1 Au7 128.84(4)
Au6 Au1 Au14 57.58(4)
Au8 Au1 Au14 117.08(5)
Au4 Au1 Au14 60.03(4)
Au13 Au1 Au14 90.27(5)
Au5 Au1 Au14 119.40(5)
Ag1 Au1 Au14 87.02(5)
Au2 Au1 Au14 119.28(4)
Au11 Au1 Au14 125.72(4)
Au3 Au1 Au14 168.00(5)
Au7 Au1 Au14 60.23(4)
S11 Au2 Au15 148.20(16)
S11 Au2 Au3 152.99(16)
Au15 Au2 Au3 58.58(4)
S11 Au2 Ag1 102.30(17)
Au15 Au2 Ag1 61.93(5)
Au3 Au2 Ag1 89.67(5)
S11 Au2 Au5 84.69(16)
Au15 Au2 Au5 126.09(5)
Au3 Au2 Au5 68.35(4)
Ag1 Au2 Au5 111.46(5)
S11 Au2 Au12 102.60(17)
Au15 Au2 Au12 95.97(5)
Au3 Au2 Au12 67.77(4)
Ag1 Au2 Au12 155.11(6)
Au5 Au2 Au12 70.97(4)
S11 Au2 Au1 100.85(18)
Au15 Au2 Au1 93.03(4)
Au3 Au2 Au1 65.33(4)
Ag1 Au2 Au1 57.23(5)
Au5 Au2 Au1 54.54(3)
Au12 Au2 Au1 117.33(4)
S11 Au2 Au9 46.24(17)
Au15 Au2 Au9 118.52(5)
Au3 Au2 Au9 131.05(5)
Ag1 Au2 Au9 58.25(5)
Au5 Au2 Au9 88.83(4)
Au12 Au2 Au9 145.43(5)
Au1 Au2 Au9 66.17(4)
S14 Au3 Au15 167.52(16)
S14 Au3 Au2 129.58(16)
Au15 Au3 Au2 60.47(4)
S14 Au3 Au8 101.58(15)
Au15 Au3 Au8 68.78(4)
Au2 Au3 Au8 92.03(4)
S14 Au3 Au16 120.32(16)
Au15 Au3 Au16 62.34(4)
Au2 Au3 Au16 90.76(4)
Au8 Au3 Au16 121.32(5)
S14 Au3 Au1 87.02(16)
Au15 Au3 Au1 92.85(4)
Au2 Au3 Au1 63.31(4)
Au8 Au3 Au1 53.05(3)
Au16 Au3 Au1 151.48(5)
S14 Au3 Au12 99.45(15)
Au15 Au3 Au12 92.33(4)
Au2 Au3 Au12 59.97(4)
Au8 Au3 Au12 151.80(5)
Au16 Au3 Au12 60.81(3)
Au1 Au3 Au12 110.02(4)
S14 Au3 Au5 70.37(16)
Au15 Au3 Au5 118.96(5)
Au2 Au3 Au5 59.22(4)
Au8 Au3 Au5 104.74(4)
Au16 Au3 Au5 126.07(4)
Au1 Au3 Au5 51.89(3)
Au12 Au3 Au5 65.33(3)
S14 Au3 Au10 108.00(16)
Au15 Au3 Au10 61.20(4)
Au2 Au3 Au10 121.62(5)
Au8 Au3 Au10 64.98(4)
Au16 Au3 Au10 64.15(4)
Au1 Au3 Au10 118.00(4)
Au12 Au3 Au10 124.96(4)
Au5 Au3 Au10 169.37(5)
S14 Au3 Au11 44.07(15)
Au15 Au3 Au11 126.64(5)
Au2 Au3 Au11 120.35(4)
Au8 Au3 Au11 57.90(3)
Au16 Au3 Au11 148.50(4)
Au1 Au3 Au11 57.45(3)
Au12 Au3 Au11 137.14(4)
Au5 Au3 Au11 78.89(4)
Au10 Au3 Au11 92.68(4)
S2 Au4 Au5 141.0(2)
S2 Au4 Au1 155.08(19)
Au5 Au4 Au1 61.01(4)
S2 Au4 Au13 134.4(2)
Au5 Au4 Au13 60.45(4)
Au1 Au4 Au13 60.18(4)
S2 Au4 Au9 90.61(19)
Au5 Au4 Au9 95.70(5)
Au1 Au4 Au9 72.54(4)
Au13 Au4 Au9 132.66(5)
S2 Au4 Au14 86.7(2)
Au5 Au4 Au14 131.20(5)
Au1 Au4 Au14 70.20(4)
Au13 Au4 Au14 96.07(5)
Au9 Au4 Au14 68.40(4)
S2 Au4 Au18 44.5(2)
Au5 Au4 Au18 135.76(5)
Au1 Au4 Au18 135.22(6)
Au13 Au4 Au18 90.94(5)
Au9 Au4 Au18 127.28(5)
Au14 Au4 Au18 80.91(5)
S12 Au5 Au4 149.50(17)
S12 Au5 Au13 131.34(16)
Au4 Au5 Au13 60.23(4)
S12 Au5 Au1 149.77(17)
Au4 Au5 Au1 59.62(4)
Au13 Au5 Au1 59.65(4)
S12 Au5 Au2 96.78(16)
Au4 Au5 Au2 92.72(4)
Au13 Au5 Au2 125.37(5)
Au1 Au5 Au2 65.72(4)
S12 Au5 Au3 86.17(17)
Au4 Au5 Au3 121.96(5)
Au13 Au5 Au3 100.29(5)
Au1 Au5 Au3 63.59(4)
Au2 Au5 Au3 52.43(3)
S4 Au6 Au8 135.3(2)
S4 Au6 Au1 158.8(2)
Au8 Au6 Au1 60.33(4)
S4 Au6 Ag1 108.9(2)
Au8 Au6 Ag1 61.93(5)
Au1 Au6 Ag1 62.61(5)
S4 Au6 Au14 90.4(2)
Au8 Au6 Au14 132.60(5)
Au1 Au6 Au14 72.28(4)
Ag1 Au6 Au14 96.34(6)
S4 Au6 Au7 117.8(2)
Au8 Au6 Au7 94.47(4)
Au1 Au6 Au7 66.84(4)
Ag1 Au6 Au7 129.43(6)
Au14 Au6 Au7 66.28(4)
S4 Au6 Au20 46.3(2)
Au8 Au6 Au20 108.32(5)
Au1 Au6 Au20 121.28(5)
Ag1 Au6 Au20 62.56(5)
Au14 Au6 Au20 94.55(5)
Au7 Au6 Au20 156.92(6)
S7 Au7 S15 173.1(3)
S7 Au7 Au6 99.0(2)
S15 Au7 Au6 84.98(18)
S7 Au7 Au13 86.0(2)
S15 Au7 Au13 98.49(17)
Au6 Au7 Au13 103.94(5)
S7 Au7 Au1 97.3(2)
S15 Au7 Au1 89.58(17)
Au6 Au7 Au1 51.89(3)
Au13 Au7 Au1 52.19(3)
S7 Au7 Au14 44.3(2)
S15 Au7 Au14 140.77(18)
Au6 Au7 Au14 56.28(4)
Au13 Au7 Au14 86.39(5)
Au1 Au7 Au14 62.86(4)
S1 Au8 Au6 125.57(18)
S1 Au8 Au1 172.70(18)
Au6 Au8 Au1 60.16(4)
S1 Au8 Ag1 115.53(18)
Au6 Au8 Ag1 60.64(5)
Au1 Au8 Ag1 62.10(5)
S1 Au8 Au3 105.35(17)
Au6 Au8 Au3 126.92(5)
Au1 Au8 Au3 68.01(4)
Ag1 Au8 Au3 86.27(5)
S1 Au8 Au11 115.78(18)
Au6 Au8 Au11 98.67(5)
Au1 Au8 Au11 65.25(4)
Ag1 Au8 Au11 126.85(6)
Au3 Au8 Au11 67.79(4)
S1 Au8 Au15 81.64(17)
Au6 Au8 Au15 117.49(5)
Au1 Au8 Au15 91.60(4)
Ag1 Au8 Au15 56.88(5)
Au3 Au8 Au15 51.58(3)
Au11 Au8 Au15 119.34(4)
S1 Au8 Au10 43.70(17)
Au6 Au8 Au10 164.90(5)
Au1 Au8 Au10 129.64(5)
Ag1 Au8 Au10 111.39(6)
Au3 Au8 Au10 61.66(4)
Au11 Au8 Au10 96.24(4)
Au15 Au8 Au10 55.71(3)
S11 Au9 S9 177.4(3)
S11 Au9 Ag1 100.32(17)
S9 Au9 Ag1 77.7(2)
S11 Au9 Au4 84.30(16)
S9 Au9 Au4 97.8(2)
Ag1 Au9 Au4 101.87(5)
S11 Au9 Au2 47.34(16)
S9 Au9 Au2 131.2(2)
Ag1 Au9 Au2 55.13(5)
Au4 Au9 Au2 82.06(4)
S1 Au10 S8 174.0(3)
S1 Au10 Au15 86.83(18)
S8 Au10 Au15 99.12(18)
S1 Au10 Au3 100.23(17)
S8 Au10 Au3 84.41(17)
Au15 Au10 Au3 50.35(3)
S1 Au10 Au8 46.88(17)
S8 Au10 Au8 137.49(18)
Au15 Au10 Au8 59.74(4)
Au3 Au10 Au8 53.36(3)
S1 Au10 Au16 143.05(18)
S8 Au10 Au16 42.93(18)
Au15 Au10 Au16 56.24(4)
Au3 Au10 Au16 56.98(3)
Au8 Au10 Au16 104.82(4)
S14 Au11 S15 179.1(3)
S14 Au11 Au8 99.93(16)
S15 Au11 Au8 79.32(18)
S14 Au11 Au13 83.56(16)
S15 Au11 Au13 97.13(19)
Au8 Au11 Au13 104.60(4)
S14 Au11 Au1 89.31(15)
S15 Au11 Au1 90.64(17)
Au8 Au11 Au1 52.39(3)
Au13 Au11 Au1 52.38(3)
S14 Au11 Au3 46.01(15)
S15 Au11 Au3 133.31(18)
Au8 Au11 Au3 54.30(3)
Au13 Au11 Au3 90.31(4)
Au1 Au11 Au3 58.57(3)
S12 Au12 S10 177.9(2)
S12 Au12 Au2 97.08(16)
S10 Au12 Au2 84.66(17)
S12 Au12 Au3 87.11(16)
S10 Au12 Au3 94.84(17)
Au2 Au12 Au3 52.26(3)
S12 Au12 Au16 134.91(17)
S10 Au12 Au16 46.22(17)
Au2 Au12 Au16 85.11(4)
Au3 Au12 Au16 58.93(3)
S3 Au13 Au1 161.8(2)
S3 Au13 Au4 136.9(2)
Au1 Au13 Au4 59.58(4)
S3 Au13 Au5 130.8(2)
Au1 Au13 Au5 60.42(4)
Au4 Au13 Au5 59.32(4)
S3 Au13 Au7 101.5(2)
Au1 Au13 Au7 65.65(4)
Au4 Au13 Au7 93.70(5)
Au5 Au13 Au7 126.07(5)
S3 Au13 Au11 99.7(2)
Au1 Au13 Au11 63.86(4)
Au4 Au13 Au11 123.22(6)
Au5 Au13 Au11 89.26(5)
Au7 Au13 Au11 66.64(4)
S3 Au13 Au19 45.4(2)
Au1 Au13 Au19 140.66(6)
Au4 Au13 Au19 96.09(6)
Au5 Au13 Au19 136.29(6)
Au7 Au13 Au19 87.81(5)
Au11 Au13 Au19 132.84(6)
S7 Au14 S9 177.0(3)
S7 Au14 Au6 100.4(2)
S9 Au14 Au6 78.3(2)
S7 Au14 Au4 86.4(2)
S9 Au14 Au4 96.4(2)
Au6 Au14 Au4 99.77(5)
S7 Au14 Au7 44.5(2)
S9 Au14 Au7 134.8(2)
Au6 Au14 Au7 57.44(4)
Au4 Au14 Au7 83.59(4)
S7 Au14 Au1 92.23(19)
S9 Au14 Au1 89.0(2)
Au6 Au14 Au1 50.13(3)
Au4 Au14 Au1 49.77(3)
Au7 Au14 Au1 56.91(3)
S13 Au15 Au3 165.27(19)
S13 Au15 Au2 132.56(19)
Au3 Au15 Au2 60.96(4)
S13 Au15 Ag1 92.2(2)
Au3 Au15 Ag1 90.83(5)
Au2 Au15 Ag1 61.67(5)
S13 Au15 Au10 97.56(18)
Au3 Au15 Au10 68.45(4)
Au2 Au15 Au10 129.36(5)
Ag1 Au15 Au10 118.97(6)
S13 Au15 Au16 113.3(2)
Au3 Au15 Au16 66.73(4)
Au2 Au15 Au16 93.47(4)
Ag1 Au15 Au16 153.18(6)
Au10 Au15 Au16 67.73(4)
S13 Au15 Au8 110.9(2)
Au3 Au15 Au8 59.64(4)
Au2 Au15 Au8 87.34(4)
Ag1 Au15 Au8 55.81(5)
Au10 Au15 Au8 64.54(4)
Au16 Au15 Au8 117.42(4)
S8 Au16 S10 175.0(3)
S8 Au16 Au15 99.04(19)
S10 Au16 Au15 85.82(17)
S8 Au16 Au3 86.05(18)
S10 Au16 Au3 96.35(17)
Au15 Au16 Au3 50.93(3)
S8 Au16 Au12 132.34(17)
S10 Au16 Au12 46.69(17)
Au15 Au16 Au12 85.41(4)
Au3 Au16 Au12 60.25(3)
S8 Au16 Au10 43.06(19)
S10 Au16 Au10 141.73(17)
Au15 Au16 Au10 56.03(3)
Au3 Au16 Au10 58.87(3)
Au12 Au16 Au10 119.13(4)
S13 Au17 S5 176.0(3)
S13 Au17 Ag1 94.55(18)
S5 Au17 Ag1 89.2(2)
S13 Au17 Au20 139.85(19)
S5 Au17 Au20 43.8(2)
Ag1 Au17 Au20 60.23(5)
S2 Au18 S6 177.5(4)
S2 Au18 Au19 132.98(19)
S6 Au18 Au19 47.6(3)
S2 Au18 Au4 47.01(19)
S6 Au18 Au4 132.7(3)
Au19 Au18 Au4 87.63(5)
S3 Au19 S6 177.2(3)
S3 Au19 Au18 130.23(19)
S6 Au19 Au18 47.1(3)
S3 Au19 Au13 48.09(18)
S6 Au19 Au13 129.1(2)
Au18 Au19 Au13 85.18(5)
S5 Au20 S4 176.1(3)
S5 Au20 Ag1 82.4(2)
S4 Au20 Ag1 100.44(19)
S5 Au20 Au6 134.6(2)
S4 Au20 Au6 48.14(19)
Ag1 Au20 Au6 52.30(5)
S5 Au20 Au17 43.5(2)
S4 Au20 Au17 140.3(2)
Ag1 Au20 Au17 52.23(5)
Au6 Au20 Au17 99.19(5)
C1 S1 Au10 105.3(12)
C1 S1 Au8 113.1(12)
Au10 S1 Au8 89.4(2)
C5 S2 Au18 106.8(14)
C5 S2 Au4 111.1(14)
Au18 S2 Au4 88.5(3)
C9 S3 Au19 106.6(12)
C9 S3 Au13 106.1(12)
Au19 S3 Au13 86.6(3)
C13 S4 Au20 105.4(16)
C13 S4 Au6 109.2(14)
Au20 S4 Au6 85.5(3)
C17 S5 Au17 108(2)
C17 S5 Au20 108(2)
Au17 S5 Au20 92.7(3)
C21 S6 Au18 105.9(19)
C21 S6 Au19 107.3(18)
Au18 S6 Au19 85.2(3)
C25 S7 Au14 106.2(13)
C25 S7 Au7 106.6(14)
Au14 S7 Au7 91.2(3)
C29 S8 Au16 110.1(12)
C29 S8 Au10 108.4(11)
Au16 S8 Au10 94.0(3)
C33 S9 Au9 110.5(16)
C33 S9 Au14 111.6(16)
Au9 S9 Au14 96.9(3)
C37 S10 Au16 107.9(13)
C37 S10 Au12 109.4(13)
Au16 S10 Au12 87.1(2)
C41 S11 Au9 109.4(11)
C41 S11 Au2 109.3(12)
Au9 S11 Au2 86.4(2)
C45 S12 Au12 105.1(9)
C45 S12 Au5 112.8(10)
Au12 S12 Au5 94.2(2)
C49 S13 Au17 106.8(12)
C49 S13 Au15 110.3(11)
Au17 S13 Au15 96.3(3)
C53 S14 Au11 109.5(9)
C53 S14 Au3 116.2(9)
Au11 S14 Au3 89.9(2)
C57 S15 Au7 107.8(13)
C57 S15 Au11 108.3(13)
Au7 S15 Au11 94.6(3)
C56 C53 C54 110(2)
C56 C53 C55 111(2)
C54 C53 C55 110(2)
C56 C53 S14 107.7(19)
C54 C53 S14 104.8(19)
C55 C53 S14 113.6(18)
C53 C55 H55A 109.5
C53 C55 H55B 109.5
H55A C55 H55B 109.5
C53 C55 H55C 109.5
H55A C55 H55C 109.5
H55B C55 H55C 109.5
C53 C54 H54A 109.5
C53 C54 H54B 109.5
H54A C54 H54B 109.5
C53 C54 H54C 109.5
H54A C54 H54C 109.5
H54B C54 H54C 109.5
C50 C49 C51 114(3)
C50 C49 C52 114(3)
C51 C49 C52 108(3)
C50 C49 S13 108(3)
C51 C49 S13 104(3)
C52 C49 S13 108(2)
C53 C56 H56A 109.5
C53 C56 H56B 109.5
H56A C56 H56B 109.5
C53 C56 H56C 109.5
H56A C56 H56C 109.5
H56B C56 H56C 109.5
C30 C29 C32 108(3)
C30 C29 C31 115(3)
C32 C29 C31 108(3)
C30 C29 S8 114(3)
C32 C29 S8 107(2)
C31 C29 S8 104(2)
C27 C25 C26 107(4)
C27 C25 C28 120(4)
C26 C25 C28 109(3)
C27 C25 S7 113(3)
C26 C25 S7 102(3)
C28 C25 S7 104(3)
C46 C45 C48 111(3)
C46 C45 C47 112(3)
C48 C45 C47 112(2)
C46 C45 S12 110(2)
C48 C45 S12 108(2)
C47 C45 S12 104.0(19)
C60 C57 C59 113(4)
C60 C57 C58 101(3)
C59 C57 C58 111(3)
C60 C57 S15 116(3)
C59 C57 S15 109(3)
C58 C57 S15 106(3)
C45 C48 H48A 109.5
C45 C48 H48B 109.5
H48A C48 H48B 109.5
C45 C48 H48C 109.5
H48A C48 H48C 109.5
H48B C48 H48C 109.5
C41 C42 H42A 109.5
C41 C42 H42B 109.5
H42A C42 H42B 109.5
C41 C42 H42C 109.5
H42A C42 H42C 109.5
H42B C42 H42C 109.5
C29 C32 H32A 109.5
C29 C32 H32B 109.5
H32A C32 H32B 109.5
C29 C32 H32C 109.5
H32A C32 H32C 109.5
H32B C32 H32C 109.5
C37 C40 H40A 109.5
C37 C40 H40B 109.5
H40A C40 H40B 109.5
C37 C40 H40C 109.5
H40A C40 H40C 109.5
H40B C40 H40C 109.5
C49 C50 H50A 109.5
C49 C50 H50B 109.5
H50A C50 H50B 109.5
C49 C50 H50C 109.5
H50A C50 H50C 109.5
H50B C50 H50C 109.5
C41 C44 H44A 109.5
C41 C44 H44B 109.5
H44A C44 H44B 109.5
C41 C44 H44C 109.5
H44A C44 H44C 109.5
H44B C44 H44C 109.5
C38 C37 C40 113(4)
C38 C37 C39 108(3)
C40 C37 C39 116(3)
C38 C37 S10 105(3)
C40 C37 S10 108(3)
C39 C37 S10 106(3)
C12 C9 C11 112(3)
C12 C9 C10 106(3)
C11 C9 C10 111(3)
C12 C9 S3 112(2)
C11 C9 S3 109(3)
C10 C9 S3 108(2)
C1 C3 H3A 109.5
C1 C3 H3B 109.5
H3A C3 H3B 109.5
C1 C3 H3C 109.5
H3A C3 H3C 109.5
H3B C3 H3C 109.5
C29 C30 H30A 109.5
C29 C30 H30B 109.5
H30A C30 H30B 109.5
C29 C30 H30C 109.5
H30A C30 H30C 109.5
H30B C30 H30C 109.5
C49 C51 H51A 109.5
C49 C51 H51B 109.5
H51A C51 H51B 109.5
C49 C51 H51C 109.5
H51A C51 H51C 109.5
H51B C51 H51C 109.5
C33 C36 H36A 109.5
C33 C36 H36B 109.5
H36A C36 H36B 109.5
C33 C36 H36C 109.5
H36A C36 H36C 109.5
H36B C36 H36C 109.5
C42 C41 C43 113(3)
C42 C41 C44 107(3)
C43 C41 C44 109(3)
C42 C41 S11 109(2)
C43 C41 S11 105(2)
C44 C41 S11 114(2)
C45 C46 H46A 109.5
C45 C46 H46B 109.5
H46A C46 H46B 109.5
C45 C46 H46C 109.5
H46A C46 H46C 109.5
H46B C46 H46C 109.5
C29 C31 H31A 109.5
C29 C31 H31B 109.5
H31A C31 H31B 109.5
C29 C31 H31C 109.5
H31A C31 H31C 109.5
H31B C31 H31C 109.5
C25 C28 H28A 109.5
C25 C28 H28B 109.5
H28A C28 H28B 109.5
C25 C28 H28C 109.5
H28A C28 H28C 109.5
H28B C28 H28C 109.5
C3 C1 C4 115(3)
C3 C1 C2 115(3)
C4 C1 C2 106(3)
C3 C1 S1 113(3)
C4 C1 S1 104(3)
C2 C1 S1 103(2)
C45 C47 H47A 109.5
C45 C47 H47B 109.5
H47A C47 H47B 109.5
C45 C47 H47C 109.5
H47A C47 H47C 109.5
H47B C47 H47C 109.5
C1 C4 H4A 109.5
C1 C4 H4B 109.5
H4A C4 H4B 109.5
C1 C4 H4C 109.5
H4A C4 H4C 109.5
H4B C4 H4C 109.5
C1 C2 H2A 109.5
C1 C2 H2B 109.5
H2A C2 H2B 109.5
C1 C2 H2C 109.5
H2A C2 H2C 109.5
H2B C2 H2C 109.5
C37 C39 H39A 109.5
C37 C39 H39B 109.5
H39A C39 H39B 109.5
C37 C39 H39C 109.5
H39A C39 H39C 109.5
H39B C39 H39C 109.5
C9 C12 H12A 109.5
C9 C12 H12B 109.5
H12A C12 H12B 109.5
C9 C12 H12C 109.5
H12A C12 H12C 109.5
H12B C12 H12C 109.5
C33 C35 H35A 109.5
C33 C35 H35B 109.5
H35A C35 H35B 109.5
C33 C35 H35C 109.5
H35A C35 H35C 109.5
H35B C35 H35C 109.5
C13 C14 H14A 109.5
C13 C14 H14B 109.5
H14A C14 H14B 109.5
C13 C14 H14C 109.5
H14A C14 H14C 109.5
H14B C14 H14C 109.5
C57 C59 H59A 109.5
C57 C59 H59B 109.5
H59A C59 H59B 109.5
C57 C59 H59C 109.5
H59A C59 H59C 109.5
H59B C59 H59C 109.5
C13 C15 H15A 109.5
C13 C15 H15B 109.5
H15A C15 H15B 109.5
C13 C15 H15C 109.5
H15A C15 H15C 109.5
H15B C15 H15C 109.5
C49 C52 H52A 109.5
C49 C52 H52B 109.5
H52A C52 H52B 109.5
C49 C52 H52C 109.5
H52A C52 H52C 109.5
H52B C52 H52C 109.5
C5 C7 H7A 109.5
C5 C7 H7B 109.5
H7A C7 H7B 109.5
C5 C7 H7C 109.5
H7A C7 H7C 109.5
H7B C7 H7C 109.5
C37 C38 H38A 109.5
C37 C38 H38B 109.5
H38A C38 H38B 109.5
C37 C38 H38C 109.5
H38A C38 H38C 109.5
H38B C38 H38C 109.5
C5 C8 H8A 109.5
C5 C8 H8B 109.5
H8A C8 H8B 109.5
C5 C8 H8C 109.5
H8A C8 H8C 109.5
H8B C8 H8C 109.5
C15 C13 C14 111(4)
C15 C13 C16 110(4)
C14 C13 C16 112(4)
C15 C13 S4 108(3)
C14 C13 S4 104(3)
C16 C13 S4 112(3)
C25 C26 H26A 109.5
C25 C26 H26B 109.5
H26A C26 H26B 109.5
C25 C26 H26C 109.5
H26A C26 H26C 109.5
H26B C26 H26C 109.5
C57 C58 H58A 109.5
C57 C58 H58B 109.5
H58A C58 H58B 109.5
C57 C58 H58C 109.5
H58A C58 H58C 109.5
H58B C58 H58C 109.5
C34 C33 C36 115(4)
C34 C33 C35 103(4)
C36 C33 C35 115(4)
C34 C33 S9 105(3)
C36 C33 S9 111(3)
C35 C33 S9 107(3)
C7 C5 C6 114(4)
C7 C5 C8 111(4)
C6 C5 C8 110(4)
C7 C5 S2 107(3)
C6 C5 S2 105(3)
C8 C5 S2 110(3)
C9 C10 H10A 109.5
C9 C10 H10B 109.5
H10A C10 H10B 109.5
C9 C10 H10C 109.5
H10A C10 H10C 109.5
H10B C10 H10C 109.5
C41 C43 H43A 109.5
C41 C43 H43B 109.5
H43A C43 H43B 109.5
C41 C43 H43C 109.5
H43A C43 H43C 109.5
H43B C43 H43C 109.5
C25 C27 H27A 109.5
C25 C27 H27B 109.5
H27A C27 H27B 109.5
C25 C27 H27C 109.5
H27A C27 H27C 109.5
H27B C27 H27C 109.5
C5 C6 H6A 109.5
C5 C6 H6B 109.5
H6A C6 H6B 109.5
C5 C6 H6C 109.5
H6A C6 H6C 109.5
H6B C6 H6C 109.5
C33 C34 H34A 109.5
C33 C34 H34B 109.5
H34A C34 H34B 109.5
C33 C34 H34C 109.5
H34A C34 H34C 109.5
H34B C34 H34C 109.5
C9 C11 H11A 109.5
C9 C11 H11B 109.5
H11A C11 H11B 109.5
C9 C11 H11C 109.5
H11A C11 H11C 109.5
H11B C11 H11C 109.5
C18 C17 C19 110(6)
C18 C17 C20 112(6)
C19 C17 C20 117(6)
C18 C17 S5 107(5)
C19 C17 S5 107(4)
C20 C17 S5 103(4)
C57 C60 H60A 109.5
C57 C60 H60B 109.5
H60A C60 H60B 109.5
C57 C60 H60C 109.5
H60A C60 H60C 109.5
H60B C60 H60C 109.5
C13 C16 H16A 109.5
C13 C16 H16B 109.5
H16A C16 H16B 109.5
C13 C16 H16C 109.5
H16A C16 H16C 109.5
H16B C16 H16C 109.5
C17 C18 H18A 109.5
C17 C18 H18B 109.5
H18A C18 H18B 109.5
C17 C18 H18C 109.5
H18A C18 H18C 109.5
H18B C18 H18C 109.5
C17 C19 H19A 109.5
C17 C19 H19B 109.5
H19A C19 H19B 109.5
C17 C19 H19C 109.5
H19A C19 H19C 109.5
H19B C19 H19C 109.5
C21 C23 H23A 109.5
C21 C23 H23B 109.5
H23A C23 H23B 109.5
C21 C23 H23C 109.5
H23A C23 H23C 109.5
H23B C23 H23C 109.5
C22 C21 C24 124(5)
C22 C21 C23 102(5)
C24 C21 C23 112(5)
C22 C21 S6 103(4)
C24 C21 S6 111(4)
C23 C21 S6 102(4)
C21 C24 H24A 109.5
C21 C24 H24B 109.5
H24A C24 H24B 109.5
C21 C24 H24C 109.5
H24A C24 H24C 109.5
H24B C24 H24C 109.5
C21 C22 H22A 109.5
C21 C22 H22B 109.5
H22A C22 H22B 109.5
C21 C22 H22C 109.5
H22A C22 H22C 109.5
H22B C22 H22C 109.5
C17 C20 H20A 109.4
C17 C20 H20B 109.5
H20A C20 H20B 109.5
C17 C20 H20C 109.5
H20A C20 H20C 109.5
H20B C20 H20C 109.5

loop_
_geom_bond_atom_site_label_1
_geom_bond_atom_site_label_2
_geom_bond_distance
Ag1 Au6 2.787(2)
Ag1 Au8 2.822(2)
Ag1 Au17 2.847(2)
Ag1 Au2 2.850(2)
Ag1 Au15 2.857(2)
Ag1 Au1 2.858(2)
Ag1 Au9 2.954(2)
Ag1 Au20 3.126(2)
Au1 Au6 2.7129(14)
Au1 Au8 2.7175(15)
Au1 Au4 2.7321(15)
Au1 Au13 2.7488(16)
Au1 Au5 2.7700(14)
Au1 Au2 3.1001(14)
Au1 Au11 3.1151(14)
Au1 Au3 3.1532(15)
Au1 Au7 3.1700(15)
Au1 Au14 3.3669(16)
Au2 S11 2.350(7)
Au2 Au15 2.6971(15)
Au2 Au3 2.7101(14)
Au2 Au5 2.9376(15)
Au2 Au12 2.9669(15)
Au2 Au9 3.1892(16)
Au3 S14 2.389(6)
Au3 Au15 2.6452(14)
Au3 Au8 2.9133(15)
Au3 Au16 3.1298(16)
Au3 Au12 3.1724(15)
Au3 Au5 3.1781(15)
Au3 Au10 3.1955(15)
Au3 Au11 3.3212(14)
Au4 S2 2.387(8)
Au4 Au5 2.7250(16)
Au4 Au13 2.7505(17)
Au4 Au9 3.0559(16)
Au4 Au14 3.1001(18)
Au4 Au18 3.2627(18)
Au5 S12 2.364(6)
Au5 Au13 2.7565(17)
Au6 S4 2.388(7)
Au6 Au8 2.6949(16)
Au6 Au14 2.9836(18)
Au6 Au7 3.0232(17)
Au6 Au20 3.1961(18)
Au7 S7 2.303(8)
Au7 S15 2.305(7)
Au7 Au13 3.0767(18)
Au7 Au14 3.2841(17)
Au8 S1 2.402(7)
Au8 Au11 3.0390(15)
Au8 Au15 3.1473(15)
Au8 Au10 3.2899(17)
Au9 S11 2.308(7)
Au9 S9 2.308(8)
Au10 S1 2.273(7)
Au10 S8 2.299(7)
Au10 Au15 3.0105(16)
Au10 Au16 3.3594(16)
Au11 S14 2.310(6)
Au11 S15 2.322(7)
Au11 Au13 3.1125(18)
Au12 S12 2.316(7)
Au12 S10 2.324(7)
Au12 Au16 3.1899(16)
Au13 S3 2.391(7)
Au13 Au19 3.206(2)
Au14 S7 2.294(8)
Au14 S9 2.314(8)
Au15 S13 2.382(7)
Au15 Au16 3.0178(16)
Au16 S8 2.294(7)
Au16 S10 2.306(7)
Au17 S13 2.286(8)
Au17 S5 2.294(10)
Au17 Au20 3.328(2)
Au18 S2 2.286(9)
Au18 S6 2.317(10)
Au18 Au19 3.150(2)
Au19 S3 2.285(9)
Au19 S6 2.335(10)
Au20 S5 2.305(10)
Au20 S4 2.319(9)
S1 C1 1.94(4)
S2 C5 1.85(4)
S3 C9 1.85(3)
S4 C13 1.85(5)
S5 C17 1.96(7)
S6 C21 1.88(6)
S7 C25 1.85(4)
S8 C29 1.88(3)
S9 C33 1.80(4)
S10 C37 1.88(4)
S11 C41 1.84(3)
S12 C45 1.87(3)
S13 C49 1.86(4)
S14 C53 1.83(3)
S15 C57 1.81(4)
C53 C56 1.50(4)
C53 C54 1.53(4)
C53 C55 1.55(4)
C55 H55A 0.9600
C55 H55B 0.9600
C55 H55C 0.9600
C54 H54A 0.9600
C54 H54B 0.9600
C54 H54C 0.9600
C49 C50 1.44(4)
C49 C51 1.52(4)
C49 C52 1.53(5)
C56 H56A 0.9600
C56 H56B 0.9600
C56 H56C 0.9600
C29 C30 1.44(4)
C29 C32 1.52(5)
C29 C31 1.56(4)
C25 C27 1.48(5)
C25 C26 1.55(5)
C25 C28 1.59(5)
C45 C46 1.48(4)
C45 C48 1.54(4)
C45 C47 1.55(4)
C57 C60 1.45(5)
C57 C59 1.51(5)
C57 C58 1.55(5)
C48 H48A 0.9600
C48 H48B 0.9600
C48 H48C 0.9600
C42 C41 1.52(5)
C42 H42A 0.9600
C42 H42B 0.9600
C42 H42C 0.9600
C32 H32A 0.9600
C32 H32B 0.9600
C32 H32C 0.9600
C40 C37 1.49(5)
C40 H40A 0.9600
C40 H40B 0.9600
C40 H40C 0.9600
C50 H50A 0.9600
C50 H50B 0.9600
C50 H50C 0.9600
C44 C41 1.56(4)
C44 H44A 0.9600
C44 H44B 0.9600
C44 H44C 0.9600
C37 C38 1.49(5)
C37 C39 1.51(5)
C9 C12 1.49(5)
C9 C11 1.50(5)
C9 C10 1.55(5)
C3 C1 1.53(5)
C3 H3A 0.9600
C3 H3B 0.9600
C3 H3C 0.9600
C30 H30A 0.9600
C30 H30B 0.9600
C30 H30C 0.9600
C51 H51A 0.9600
C51 H51B 0.9600
C51 H51C 0.9600
C36 C33 1.48(6)
C36 H36A 0.9600
C36 H36B 0.9600
C36 H36C 0.9600
C41 C43 1.53(4)
C46 H46A 0.9600
C46 H46B 0.9600
C46 H46C 0.9600
C31 H31A 0.9600
C31 H31B 0.9600
C31 H31C 0.9600
C28 H28A 0.9600
C28 H28B 0.9600
C28 H28C 0.9600
C1 C4 1.56(5)
C1 C2 1.57(5)
C47 H47A 0.9600
C47 H47B 0.9600
C47 H47C 0.9600
C4 H4A 0.9600
C4 H4B 0.9600
C4 H4C 0.9600
C2 H2A 0.9600
C2 H2B 0.9600
C2 H2C 0.9600
C39 H39A 0.9600
C39 H39B 0.9600
C39 H39C 0.9600
C12 H12A 0.9600
C12 H12B 0.9600
C12 H12C 0.9600
C35 C33 1.55(6)
C35 H35A 0.9600
C35 H35B 0.9600
C35 H35C 0.9600
C14 C13 1.52(6)
C14 H14A 0.9600
C14 H14B 0.9600
C14 H14C 0.9600
C59 H59A 0.9600
C59 H59B 0.9600
C59 H59C 0.9600
C15 C13 1.48(5)
C15 H15A 0.9600
C15 H15B 0.9600
C15 H15C 0.9600
C52 H52A 0.9600
C52 H52B 0.9600
C52 H52C 0.9600
C7 C5 1.50(5)
C7 H7A 0.9600
C7 H7B 0.9600
C7 H7C 0.9600
C38 H38A 0.9600
C38 H38B 0.9600
C38 H38C 0.9600
C8 C5 1.55(5)
C8 H8A 0.9600
C8 H8B 0.9600
C8 H8C 0.9600
C13 C16 1.54(5)
C26 H26A 0.9600
C26 H26B 0.9600
C26 H26C 0.9600
C58 H58A 0.9600
C58 H58B 0.9600
C58 H58C 0.9600
C33 C34 1.47(6)
C5 C6 1.52(5)
C10 H10A 0.9600
C10 H10B 0.9600
C10 H10C 0.9600
C43 H43A 0.9600
C43 H43B 0.9600
C43 H43C 0.9600
C27 H27A 0.9600
C27 H27B 0.9600
C27 H27C 0.9600
C6 H6A 0.9600
C6 H6B 0.9600
C6 H6C 0.9600
C34 H34A 0.9600
C34 H34B 0.9600
C34 H34C 0.9600
C11 H11A 0.9600
C11 H11B 0.9600
C11 H11C 0.9600
C17 C18 1.53(8)
C17 C19 1.63(8)
C17 C20 1.67(8)
C60 H60A 0.9600
C60 H60B 0.9600
C60 H60C 0.9600
C16 H16A 0.9600
C16 H16B 0.9600
C16 H16C 0.9600
C18 H18A 0.9600
C18 H18B 0.9600
C18 H18C 0.9600
C19 H19A 0.9600
C19 H19B 0.9600
C19 H19C 0.9600
C23 C21 1.54(7)
C23 H23A 0.9600
C23 H23B 0.9600
C23 H23C 0.9600
C21 C22 1.46(6)
C21 C24 1.50(6)
C24 H24A 0.9600
C24 H24B 0.9600
C24 H24C 0.9600
C22 H22A 0.9600
C22 H22B 0.9600
C22 H22C 0.9600
C20 H20A 0.9600
C20 H20B 0.9600
C20 H20C 0.9600

loop_
_platon_squeeze_void_nr
_platon_squeeze_void_average_x
_platon_squeeze_void_average_y
_platon_squeeze_void_average_z
_platon_squeeze_void_volume
_platon_squeeze_void_count_electrons
1 0.000 0.384 0.250 479.8 55.6
2 0.000 0.833 0.250 10.1 3.5
3 0.000 0.616 0.750 479.8 52.2
4 0.000 0.167 0.750 10.1 2.0
5 0.098 0.979 0.212 19.4 0.0
6 0.098 0.021 0.712 19.4 -4.3
7 0.298 0.866 0.243 8.2 0.5
8 0.298 0.134 0.743 8.2 1.2
9 0.426 0.653 0.122 37.1 4.3
10 0.426 0.347 0.622 37.1 1.9
11 0.500 0.869 0.250 12.5 -1.8
12 0.500 0.131 0.750 12.5 -1.9
13 0.574 0.653 0.378 37.1 2.4
14 0.574 0.347 0.878 37.1 7.0
15 0.702 0.866 0.257 8.2 0.7
16 0.702 0.134 0.757 8.2 1.0
17 0.902 0.979 0.288 19.3 -3.2
18 0.902 0.021 0.788 19.3 -2.6
